data_4060554
loop_
_publ_author_name
'Xu, Guo-Lin'
'Ren, Tong'

_publ_section_title
;
Covalent Modification of Diruthenium Metallaynes:
A Novel Application of &#x0093;Click&#x0094; Reaction in Organometallic 
Chemistry
;
_journal_issue 11
_journal_name_full Organometallics
_journal_page_first 2564
_journal_page_last 2566
_journal_paper_doi 10.1021/om0501632
_journal_volume 24
_journal_year 2005
_chemical_formula_sum 'C91 H81 N11 O6 Ru2 Si2'
_chemical_formula_weight 1682.99
_space_group_IT_number 2
_symmetry_cell_setting triclinic
_symmetry_space_group_name_Hall '-P 1'
_symmetry_space_group_name_H-M 'P -1'
_atom_sites_solution_hydrogens geom
_atom_sites_solution_primary direct
_atom_sites_solution_secondary difmap
_audit_creation_method SHELXL-97
_cell_angle_alpha 99.4970(10)
_cell_angle_beta 98.6360(10)
_cell_angle_gamma 93.2730(10)
_cell_formula_units_Z 2
_cell_length_a 14.3200(6)
_cell_length_b 16.7241(7)
_cell_length_c 18.8792(8)
_cell_measurement_reflns_used 4358
_cell_measurement_temperature 300(2)
_cell_measurement_theta_max 22.927
_cell_measurement_theta_min 2.342
_cell_volume 4393.3(3)
_computing_cell_refinement 'Bruker SMART'
_computing_data_collection 'Bruker SMART'
_computing_data_reduction 'Bruker SHELXTL'
_computing_molecular_graphics 'Bruker SHELXTL'
_computing_publication_material 'Bruker SHELXTL'
_computing_structure_refinement 'SHELXL-97 (Sheldrick, 1997)'
_computing_structure_solution 'SHELXS-97 (Sheldrick, 1990)'
_diffrn_ambient_temperature 300(2)
_diffrn_measured_fraction_theta_full 0.988
_diffrn_measured_fraction_theta_max 0.988
_diffrn_measurement_device_type 'CCD area detector'
_diffrn_measurement_method 'phi and omega scans'
_diffrn_radiation_monochromator graphite
_diffrn_radiation_source 'fine-focus sealed tube'
_diffrn_radiation_type MoK\a
_diffrn_radiation_wavelength 0.71073
_diffrn_reflns_av_R_equivalents 0.0425
_diffrn_reflns_av_sigmaI/netI 0.1046
_diffrn_reflns_limit_h_max 16
_diffrn_reflns_limit_h_min -16
_diffrn_reflns_limit_k_max 13
_diffrn_reflns_limit_k_min -19
_diffrn_reflns_limit_l_max 22
_diffrn_reflns_limit_l_min -22
_diffrn_reflns_number 23387
_diffrn_reflns_theta_full 25.00
_diffrn_reflns_theta_max 25.00
_diffrn_reflns_theta_min 1.80
_exptl_absorpt_coefficient_mu 0.428
_exptl_absorpt_correction_T_max 1.000000
_exptl_absorpt_correction_T_min 0.830638
_exptl_absorpt_correction_type empirical
_exptl_absorpt_process_details
; 
  SADABS, Absorption corrections using Bruker CCD based on the method of 
  Bob Blessing.  Acta Cryst. 1995, A51, 33 
;
_exptl_crystal_colour purple
_exptl_crystal_density_diffrn 1.272
_exptl_crystal_density_method 'not measured'
_exptl_crystal_description Plate
_exptl_crystal_F_000 1736
_exptl_crystal_size_max 0.32
_exptl_crystal_size_mid 0.22
_exptl_crystal_size_min 0.03
_refine_diff_density_max 0.609
_refine_diff_density_min -0.464
_refine_diff_density_rms 0.069
_refine_ls_extinction_method none
_refine_ls_goodness_of_fit_ref 0.996
_refine_ls_hydrogen_treatment mixed
_refine_ls_matrix_type full
_refine_ls_number_parameters 928
_refine_ls_number_reflns 15281
_refine_ls_number_restraints 0
_refine_ls_restrained_S_all 0.996
_refine_ls_R_factor_all 0.1119
_refine_ls_R_factor_gt 0.0499
_refine_ls_shift/su_max 0.004
_refine_ls_shift/su_mean 0.000
_refine_ls_structure_factor_coef Fsqd
_refine_ls_weighting_details 'calc w=1/[\s^2^(Fo^2^)+(0.0447P)^2^+0.0000P] where P=(Fo^2^+2Fc^2^)/3'
_refine_ls_weighting_scheme calc
_refine_ls_wR_factor_gt 0.1053
_refine_ls_wR_factor_ref 0.1215
_reflns_number_gt 8368
_reflns_number_total 15281
_reflns_threshold_expression >2sigma(I)
_cod_depositor_comments
;
The following automatic conversions were performed:
'_symmetry_cell_setting' value 'Triclinic' changed to 'triclinic'
according to '/home/saulius/struct/CIF-dictionaries/cif_core.dic'
dictionary named 'cif_core.dic' version 2.4.1 from 2010-06-29.

Automatic conversion script
Id: cif_fix_enum 1527 2010-12-29 10:47:43Z saulius 
;
_cod_database_code 4060554

loop_
_symmetry_equiv_pos_as_xyz
'x, y, z'
'-x, -y, -z'

loop_
_atom_site_label
_atom_site_type_symbol
_atom_site_fract_x
_atom_site_fract_y
_atom_site_fract_z
_atom_site_U_iso_or_equiv
_atom_site_adp_type
_atom_site_occupancy
_atom_site_symmetry_multiplicity
_atom_site_calc_flag
_atom_site_refinement_flags
_atom_site_disorder_assembly
_atom_site_disorder_group
Ru1 Ru 0.04240(3) 0.24946(2) 0.27135(2) 0.04044(13) Uani 1 1 d . . .
Ru2 Ru 0.12330(3) 0.12593(2) 0.30527(2) 0.04080(13) Uani 1 1 d . . .
Si1 Si -0.23110(12) 0.61308(10) 0.21775(9) 0.0654(5) Uani 1 1 d . . .
Si2 Si 0.51428(15) -0.13550(14) 0.40215(14) 0.1075(8) Uani 1 1 d . . .
N1 N 0.1233(3) 0.2666(2) 0.1964(2) 0.0435(10) Uani 1 1 d . . .
N2 N 0.2190(3) 0.1746(2) 0.2448(2) 0.0439(10) Uani 1 1 d . . .
N3 N -0.0479(3) 0.1699(2) 0.1928(2) 0.0454(11) Uani 1 1 d . . .
N4 N 0.0493(3) 0.0632(2) 0.2082(2) 0.0475(11) Uani 1 1 d . . .
N5 N -0.0355(3) 0.2160(2) 0.3508(2) 0.0436(10) Uani 1 1 d . . .
N6 N 0.0225(3) 0.0897(2) 0.3590(2) 0.0431(10) Uani 1 1 d . . .
N7 N 0.1408(3) 0.3150(2) 0.3492(2) 0.0426(10) Uani 1 1 d . . .
N8 N 0.1880(3) 0.2010(2) 0.3954(2) 0.0418(10) Uani 1 1 d . . .
N9 N 0.4876(5) 0.5592(4) 0.6231(3) 0.106(2) Uani 1 1 d . . .
N10 N 0.5156(5) 0.6186(4) 0.6789(3) 0.123(3) Uani 1 1 d . . .
N11 N 0.4500(4) 0.6192(3) 0.7219(3) 0.0770(15) Uani 1 1 d . . .
C1 C -0.0412(4) 0.3382(3) 0.2678(3) 0.0458(13) Uani 1 1 d . . .
C2 C -0.0875(4) 0.3959(3) 0.2626(3) 0.0508(14) Uani 1 1 d . . .
C3 C -0.1359(4) 0.4629(3) 0.2509(3) 0.0516(14) Uani 1 1 d . . .
C4 C -0.1784(4) 0.5215(3) 0.2407(3) 0.0603(16) Uani 1 1 d . . .
C5 C -0.1936(6) 0.6987(4) 0.2950(4) 0.113(3) Uani 1 1 d . . .
H5A H -0.2187 0.6872 0.3370 0.170 Uiso 1 1 calc R . .
H5B H -0.2170 0.7478 0.2820 0.170 Uiso 1 1 calc R . .
H5C H -0.1256 0.7053 0.3060 0.170 Uiso 1 1 calc R . .
C6 C -0.3620(4) 0.5973(4) 0.1995(4) 0.107(3) Uani 1 1 d . . .
H6A H -0.3815 0.5532 0.1595 0.160 Uiso 1 1 calc R . .
H6B H -0.3878 0.6461 0.1876 0.160 Uiso 1 1 calc R . .
H6C H -0.3846 0.5846 0.2420 0.160 Uiso 1 1 calc R . .
C7 C -0.1851(6) 0.6369(5) 0.1376(4) 0.126(3) Uani 1 1 d . . .
H7A H -0.2037 0.5926 0.0976 0.189 Uiso 1 1 calc R . .
H7B H -0.1172 0.6450 0.1482 0.189 Uiso 1 1 calc R . .
H7C H -0.2103 0.6855 0.1250 0.189 Uiso 1 1 calc R . .
C8 C 0.2131(4) 0.0429(3) 0.3143(3) 0.0487(13) Uani 1 1 d . . .
C9 C 0.2721(4) -0.0053(3) 0.3262(3) 0.0556(15) Uani 1 1 d . . .
C10 C 0.3443(4) -0.0523(3) 0.3452(3) 0.0628(16) Uani 1 1 d . . .
C11 C 0.4095(5) -0.0920(4) 0.3638(4) 0.081(2) Uani 1 1 d . . .
C12 C 0.4849(6) -0.1800(6) 0.4816(5) 0.186(5) Uani 1 1 d . . .
H12A H 0.4365 -0.2240 0.4649 0.279 Uiso 1 1 calc R . .
H12B H 0.4624 -0.1388 0.5152 0.279 Uiso 1 1 calc R . .
H12C H 0.5406 -0.1998 0.5055 0.279 Uiso 1 1 calc R . .
C13 C 0.6068(5) -0.0517(5) 0.4297(5) 0.138(3) Uani 1 1 d . . .
H13A H 0.6194 -0.0303 0.3876 0.206 Uiso 1 1 calc R . .
H13B H 0.6635 -0.0711 0.4525 0.206 Uiso 1 1 calc R . .
H13C H 0.5860 -0.0096 0.4634 0.206 Uiso 1 1 calc R . .
C14 C 0.5509(6) -0.2136(6) 0.3381(6) 0.209(6) Uani 1 1 d . . .
H14A H 0.5658 -0.1912 0.2971 0.314 Uiso 1 1 calc R . .
H14B H 0.5006 -0.2561 0.3221 0.314 Uiso 1 1 calc R . .
H14C H 0.6060 -0.2354 0.3608 0.314 Uiso 1 1 calc R . .
C15 C 0.1992(3) 0.2250(3) 0.1993(3) 0.0460(13) Uani 1 1 d . . .
H15A H 0.2410 0.2318 0.1672 0.055 Uiso 1 1 calc R . .
C16 C 0.1042(3) 0.3080(3) 0.1359(3) 0.0460(13) Uani 1 1 d . . .
C17 C 0.0968(4) 0.2669(3) 0.0661(3) 0.0608(16) Uani 1 1 d . . .
H17A H 0.1028 0.2112 0.0575 0.073 Uiso 1 1 calc R . .
C18 C 0.0802(4) 0.3084(4) 0.0081(3) 0.0679(17) Uani 1 1 d . . .
H18A H 0.0750 0.2806 -0.0394 0.081 Uiso 1 1 calc R . .
C19 C 0.0714(4) 0.3902(4) 0.0210(3) 0.0675(17) Uani 1 1 d . . .
H19A H 0.0603 0.4177 -0.0181 0.081 Uiso 1 1 calc R . .
C20 C 0.0787(4) 0.4328(3) 0.0912(3) 0.0566(15) Uani 1 1 d . . .
C21 C 0.0941(4) 0.3912(3) 0.1494(3) 0.0513(14) Uani 1 1 d . . .
H21A H 0.0975 0.4188 0.1968 0.062 Uiso 1 1 calc R . .
C22 C 0.0807(5) 0.5598(4) 0.1687(4) 0.093(2) Uani 1 1 d . . .
H22A H 0.0723 0.6158 0.1659 0.139 Uiso 1 1 calc R . .
H22B H 0.1433 0.5555 0.1936 0.139 Uiso 1 1 calc R . .
H22C H 0.0348 0.5396 0.1950 0.139 Uiso 1 1 calc R . .
C23 C 0.3129(4) 0.1460(3) 0.2447(3) 0.0492(13) Uani 1 1 d . . .
C24 C 0.3847(4) 0.1781(4) 0.2988(4) 0.0706(17) Uani 1 1 d . . .
H24A H 0.3739 0.2191 0.3357 0.085 Uiso 1 1 calc R . .
C25 C 0.4759(5) 0.1500(5) 0.2997(4) 0.087(2) Uani 1 1 d . . .
H25A H 0.5251 0.1720 0.3370 0.105 Uiso 1 1 calc R . .
C26 C 0.4905(5) 0.0919(5) 0.2468(4) 0.089(2) Uani 1 1 d . . .
H26A H 0.5505 0.0735 0.2470 0.106 Uiso 1 1 calc R . .
C27 C 0.4189(6) 0.0586(5) 0.1920(5) 0.110(3) Uani 1 1 d . . .
C28 C 0.3288(5) 0.0866(4) 0.1915(4) 0.090(2) Uani 1 1 d . . .
H28A H 0.2796 0.0643 0.1542 0.108 Uiso 1 1 calc R . .
C29 C 0.3619(10) -0.0550(13) 0.0953(11) 0.61(3) Uani 1 1 d . . .
H29A H 0.3869 -0.0950 0.0622 0.908 Uiso 1 1 calc R . .
H29B H 0.3229 -0.0219 0.0682 0.908 Uiso 1 1 calc R . .
H29C H 0.3246 -0.0818 0.1241 0.908 Uiso 1 1 calc R . .
C30 C -0.0227(4) 0.0941(3) 0.1730(3) 0.0513(14) Uani 1 1 d . . .
H30A H -0.0582 0.0616 0.1320 0.062 Uiso 1 1 calc R . .
C31 C -0.1391(4) 0.1834(3) 0.1541(3) 0.0490(13) Uani 1 1 d . . .
C32 C -0.2171(4) 0.1308(4) 0.1533(3) 0.0641(16) Uani 1 1 d . . .
H32A H -0.2113 0.0875 0.1784 0.077 Uiso 1 1 calc R . .
C33 C -0.3044(4) 0.1425(4) 0.1146(4) 0.0797(19) Uani 1 1 d . . .
H33A H -0.3574 0.1077 0.1147 0.096 Uiso 1 1 calc R . .
C34 C -0.3123(5) 0.2063(4) 0.0761(3) 0.0739(18) Uani 1 1 d . . .
H34A H -0.3704 0.2135 0.0495 0.089 Uiso 1 1 calc R . .
C35 C -0.2358(4) 0.2579(4) 0.0772(3) 0.0620(16) Uani 1 1 d . . .
C36 C -0.1473(4) 0.2479(3) 0.1162(3) 0.0536(14) Uani 1 1 d . . .
H36A H -0.0950 0.2837 0.1167 0.064 Uiso 1 1 calc R . .
C37 C -0.1768(5) 0.3785(4) 0.0412(4) 0.093(2) Uani 1 1 d . . .
H37A H -0.1973 0.4169 0.0107 0.140 Uiso 1 1 calc R . .
H37B H -0.1232 0.3535 0.0250 0.140 Uiso 1 1 calc R . .
H37C H -0.1591 0.4062 0.0906 0.140 Uiso 1 1 calc R . .
C38 C 0.0708(4) -0.0126(3) 0.1680(3) 0.0525(14) Uani 1 1 d . . .
C39 C 0.0871(4) -0.0188(4) 0.0978(3) 0.0714(18) Uani 1 1 d . . .
H39A H 0.0858 0.0267 0.0753 0.086 Uiso 1 1 calc R . .
C40 C 0.1057(5) -0.0938(4) 0.0600(3) 0.086(2) Uani 1 1 d . . .
H40A H 0.1173 -0.0982 0.0124 0.103 Uiso 1 1 calc R . .
C41 C 0.1068(5) -0.1604(4) 0.0930(4) 0.081(2) Uani 1 1 d . . .
H41A H 0.1189 -0.2103 0.0677 0.097 Uiso 1 1 calc R . .
C42 C 0.0900(4) -0.1543(3) 0.1639(3) 0.0672(17) Uani 1 1 d . . .
C43 C 0.0718(4) -0.0808(3) 0.2018(3) 0.0611(15) Uani 1 1 d . . .
H43A H 0.0603 -0.0766 0.2494 0.073 Uiso 1 1 calc R . .
C44 C 0.0761(7) -0.2202(4) 0.2648(4) 0.129(3) Uani 1 1 d . . .
H44A H 0.0767 -0.2735 0.2773 0.193 Uiso 1 1 calc R . .
H44B H 0.0163 -0.1990 0.2707 0.193 Uiso 1 1 calc R . .
H44C H 0.1262 -0.1849 0.2960 0.193 Uiso 1 1 calc R . .
C45 C -0.0359(3) 0.1464(3) 0.3739(3) 0.0434(13) Uani 1 1 d . . .
H45A H -0.0807 0.1360 0.4029 0.052 Uiso 1 1 calc R . .
C46 C -0.1032(4) 0.2678(3) 0.3825(3) 0.0455(13) Uani 1 1 d . . .
C47 C -0.1973(4) 0.2555(4) 0.3545(3) 0.0666(16) Uani 1 1 d . . .
H47A H -0.2188 0.2174 0.3126 0.080 Uiso 1 1 calc R . .
C48 C -0.2607(4) 0.3011(4) 0.3898(4) 0.0780(19) Uani 1 1 d . . .
H48A H -0.3252 0.2927 0.3717 0.094 Uiso 1 1 calc R . .
C49 C -0.2298(5) 0.3566(4) 0.4494(4) 0.080(2) Uani 1 1 d . . .
H49A H -0.2730 0.3867 0.4722 0.096 Uiso 1 1 calc R . .
C50 C -0.1355(5) 0.3695(4) 0.4770(4) 0.084(2) Uani 1 1 d . . .
C51 C -0.0711(4) 0.3243(4) 0.4424(3) 0.0716(18) Uani 1 1 d . . .
H51A H -0.0065 0.3330 0.4604 0.086 Uiso 1 1 calc R . .
C52 C -0.0170(7) 0.4308(7) 0.5772(6) 0.262(9) Uani 1 1 d . . .
H52A H -0.0092 0.4740 0.6184 0.393 Uiso 1 1 calc R . .
H52B H 0.0283 0.4407 0.5463 0.393 Uiso 1 1 calc R . .
H52C H -0.0072 0.3801 0.5935 0.393 Uiso 1 1 calc R . .
C53 C -0.0021(4) 0.0124(3) 0.3785(3) 0.0484(13) Uani 1 1 d . . .
C54 C -0.0947(4) -0.0203(3) 0.3654(3) 0.0602(15) Uani 1 1 d . . .
H54A H -0.1418 0.0068 0.3421 0.072 Uiso 1 1 calc R . .
C55 C -0.1184(5) -0.0928(4) 0.3865(4) 0.0756(19) Uani 1 1 d . . .
H55A H -0.1813 -0.1141 0.3782 0.091 Uiso 1 1 calc R . .
C56 C -0.0486(5) -0.1336(4) 0.4198(3) 0.0734(18) Uani 1 1 d . . .
H56A H -0.0647 -0.1824 0.4344 0.088 Uiso 1 1 calc R . .
C57 C 0.0449(5) -0.1030(3) 0.4316(3) 0.0574(15) Uani 1 1 d . . .
C58 C 0.0688(4) -0.0291(3) 0.4113(3) 0.0494(14) Uani 1 1 d . . .
H58A H 0.1316 -0.0077 0.4196 0.059 Uiso 1 1 calc R . .
C59 C 0.2056(5) -0.1226(4) 0.4776(4) 0.097(2) Uani 1 1 d . . .
H59A H 0.2410 -0.1608 0.5010 0.145 Uiso 1 1 calc R . .
H59B H 0.2154 -0.0702 0.5086 0.145 Uiso 1 1 calc R . .
H59C H 0.2268 -0.1187 0.4323 0.145 Uiso 1 1 calc R . .
C60 C 0.1925(3) 0.2820(3) 0.4010(2) 0.0408(12) Uani 1 1 d . . .
C61 C 0.2529(4) 0.3370(3) 0.4632(3) 0.0416(12) Uani 1 1 d . . .
C62 C 0.2125(4) 0.3703(3) 0.5222(3) 0.0611(15) Uani 1 1 d . . .
H62A H 0.1506 0.3529 0.5251 0.073 Uiso 1 1 calc R . .
C63 C 0.2634(4) 0.4297(4) 0.5775(3) 0.0652(16) Uani 1 1 d . . .
H63A H 0.2345 0.4518 0.6164 0.078 Uiso 1 1 calc R . .
C64 C 0.3550(4) 0.4557(3) 0.5753(3) 0.0520(14) Uani 1 1 d . . .
C65 C 0.3959(4) 0.4200(3) 0.5181(3) 0.0647(16) Uani 1 1 d . . .
H65A H 0.4589 0.4352 0.5162 0.078 Uiso 1 1 calc R . .
C66 C 0.3453(4) 0.3620(3) 0.4635(3) 0.0583(15) Uani 1 1 d . . .
H66A H 0.3751 0.3391 0.4255 0.070 Uiso 1 1 calc R . .
C67 C 0.4056(4) 0.5220(3) 0.6313(3) 0.0608(15) Uani 1 1 d . . .
C68 C 0.3809(5) 0.5601(4) 0.6934(3) 0.0668(16) Uani 1 1 d . . .
H68A H 0.3269 0.5479 0.7127 0.080 Uiso 1 1 calc R . .
C69 C 0.4606(6) 0.6795(4) 0.7894(3) 0.103(3) Uani 1 1 d . . .
H69A H 0.3983 0.6945 0.7983 0.124 Uiso 1 1 calc R . .
H69B H 0.4967 0.7281 0.7834 0.124 Uiso 1 1 calc R . .
C70 C 0.5098(6) 0.6479(4) 0.8548(3) 0.080(2) Uani 1 1 d . . .
C71 C 0.4602(6) 0.6262(5) 0.9045(5) 0.106(3) Uani 1 1 d . . .
H71A H 0.3948 0.6283 0.8981 0.127 Uiso 1 1 calc R . .
C72 C 0.5079(11) 0.6002(7) 0.9661(6) 0.164(5) Uani 1 1 d . . .
H72A H 0.4760 0.5848 1.0018 0.197 Uiso 1 1 calc R . .
C73 C 0.6022(14) 0.5988(12) 0.9705(8) 0.218(9) Uani 1 1 d . . .
H73A H 0.6354 0.5869 1.0132 0.262 Uiso 1 1 calc R . .
C74 C 0.6513(10) 0.6126(12) 0.9210(10) 0.229(8) Uani 1 1 d . . .
H74A H 0.7151 0.6031 0.9248 0.275 Uiso 1 1 calc R . .
C75 C 0.6060(7) 0.6413(7) 0.8635(6) 0.154(4) Uani 1 1 d . . .
H75A H 0.6405 0.6568 0.8293 0.185 Uiso 1 1 calc R . .
C76 C 0.1617(4) 0.4035(3) 0.3503(3) 0.0662(17) Uani 1 1 d . . .
H76A H 0.2104 0.4254 0.3907 0.099 Uiso 1 1 calc R . .
H76B H 0.1053 0.4310 0.3551 0.099 Uiso 1 1 calc R . .
H76C H 0.1827 0.4112 0.3057 0.099 Uiso 1 1 calc R . .
C77 C 0.2359(4) 0.1676(3) 0.4579(3) 0.0575(15) Uani 1 1 d . . .
H77A H 0.2630 0.2115 0.4962 0.086 Uiso 1 1 calc R . .
H77B H 0.2851 0.1354 0.4428 0.086 Uiso 1 1 calc R . .
H77C H 0.1906 0.1343 0.4753 0.086 Uiso 1 1 calc R . .
C78 C 0.5890(17) 0.8630(14) 0.0026(13) 0.390(12) Uiso 1 1 d . . .
C79 C 0.6641(16) 0.8619(12) 0.0708(13) 0.295(9) Uiso 1 1 d . . .
C80 C 0.6385(13) 0.8770(11) 0.1337(12) 0.263(8) Uiso 1 1 d . . .
C81 C 0.7186(12) 0.8965(8) 0.1863(7) 0.203(5) Uiso 1 1 d . . .
C82 C 0.8111(9) 0.8939(7) 0.1637(7) 0.176(4) Uiso 1 1 d . . .
C83 C 0.8244(8) 0.8840(7) 0.0950(8) 0.177(4) Uiso 1 1 d . . .
C84 C 0.7489(12) 0.8786(9) 0.0363(8) 0.229(6) Uiso 1 1 d . . .
C85 C 0.6562(12) 0.3062(10) 0.8430(10) 0.285(7) Uiso 1 1 d . . .
C86 C 0.6669(7) 0.3366(8) 0.7870(5) 0.285(8) Uiso 1 1 d G . .
C87 C 0.7011(6) 0.2951(5) 0.7263(8) 0.188(4) Uiso 1 1 d G . .
C88 C 0.7048(6) 0.3321(8) 0.6647(5) 0.260(7) Uiso 1 1 d G . .
C89 C 0.6741(7) 0.4106(8) 0.6640(6) 0.235(6) Uiso 1 1 d G . .
C90 C 0.6399(6) 0.4521(5) 0.7248(8) 0.252(6) Uiso 1 1 d G . .
C91 C 0.6362(6) 0.4151(8) 0.7863(6) 0.217(5) Uiso 1 1 d G . .
O1 O 0.0687(3) 0.5139(2) 0.0983(2) 0.0804(13) Uani 1 1 d . . .
O2 O 0.4382(5) -0.0049(6) 0.1419(4) 0.253(5) Uani 1 1 d . . .
O3 O -0.2513(3) 0.3182(3) 0.0372(2) 0.0876(14) Uani 1 1 d . . .
O4 O 0.0895(4) -0.2249(2) 0.1911(3) 0.0994(15) Uani 1 1 d . . .
O5 O -0.1101(4) 0.4271(4) 0.5376(3) 0.169(3) Uani 1 1 d . . .
O6 O 0.1086(3) -0.1491(2) 0.4644(2) 0.0778(12) Uani 1 1 d . . .

loop_
_atom_site_aniso_label
_atom_site_aniso_U_11
_atom_site_aniso_U_22
_atom_site_aniso_U_33
_atom_site_aniso_U_23
_atom_site_aniso_U_13
_atom_site_aniso_U_12
Ru1 0.0518(3) 0.0356(3) 0.0361(3) 0.0077(2) 0.0084(2) 0.0151(2)
Ru2 0.0499(3) 0.0355(2) 0.0394(3) 0.0088(2) 0.0085(2) 0.0137(2)
Si1 0.0768(12) 0.0561(11) 0.0714(12) 0.0221(9) 0.0168(9) 0.0301(9)
Si2 0.0793(15) 0.0957(16) 0.150(2) 0.0308(16) 0.0028(14) 0.0425(13)
N1 0.057(3) 0.041(2) 0.037(2) 0.011(2) 0.012(2) 0.017(2)
N2 0.050(3) 0.042(2) 0.045(3) 0.015(2) 0.014(2) 0.016(2)
N3 0.049(3) 0.044(3) 0.043(3) 0.006(2) 0.005(2) 0.013(2)
N4 0.052(3) 0.040(3) 0.050(3) 0.003(2) 0.004(2) 0.019(2)
N5 0.053(3) 0.041(3) 0.040(2) 0.011(2) 0.009(2) 0.013(2)
N6 0.048(3) 0.038(2) 0.045(3) 0.010(2) 0.008(2) 0.009(2)
N7 0.057(3) 0.037(2) 0.038(2) 0.011(2) 0.011(2) 0.013(2)
N8 0.051(3) 0.037(2) 0.038(2) 0.008(2) 0.005(2) 0.011(2)
N9 0.131(5) 0.099(5) 0.072(4) -0.033(3) 0.040(4) -0.056(4)
N10 0.150(6) 0.123(5) 0.077(4) -0.030(4) 0.039(4) -0.074(5)
N11 0.112(5) 0.060(3) 0.050(3) -0.005(3) 0.007(3) -0.014(3)
C1 0.055(3) 0.042(3) 0.042(3) 0.006(3) 0.009(3) 0.011(3)
C2 0.063(4) 0.051(3) 0.043(3) 0.014(3) 0.011(3) 0.024(3)
C3 0.062(4) 0.054(4) 0.041(3) 0.007(3) 0.012(3) 0.016(3)
C4 0.066(4) 0.054(4) 0.066(4) 0.013(3) 0.017(3) 0.023(3)
C5 0.169(8) 0.054(4) 0.112(6) 0.007(4) 0.009(6) 0.021(5)
C6 0.094(5) 0.095(5) 0.135(7) 0.038(5) -0.004(5) 0.035(4)
C7 0.156(7) 0.138(7) 0.118(7) 0.075(6) 0.060(6) 0.059(6)
C8 0.054(3) 0.045(3) 0.048(3) 0.009(3) 0.009(3) 0.007(3)
C9 0.065(4) 0.051(3) 0.058(4) 0.021(3) 0.014(3) 0.024(3)
C10 0.065(4) 0.060(4) 0.068(4) 0.018(3) 0.013(3) 0.021(3)
C11 0.082(5) 0.075(5) 0.093(5) 0.027(4) 0.009(4) 0.036(4)
C12 0.135(8) 0.238(12) 0.229(12) 0.169(11) 0.017(8) 0.051(8)
C13 0.092(6) 0.113(7) 0.203(10) 0.034(7) -0.002(6) 0.022(5)
C14 0.120(8) 0.186(10) 0.287(14) -0.073(10) 0.018(8) 0.091(8)
C15 0.050(3) 0.047(3) 0.045(3) 0.012(3) 0.015(3) 0.011(3)
C16 0.058(3) 0.045(3) 0.041(3) 0.019(3) 0.009(3) 0.010(3)
C17 0.099(5) 0.047(3) 0.043(3) 0.013(3) 0.021(3) 0.022(3)
C18 0.094(5) 0.068(4) 0.046(4) 0.017(3) 0.018(3) 0.013(4)
C19 0.089(5) 0.075(4) 0.049(4) 0.032(4) 0.014(3) 0.022(4)
C20 0.067(4) 0.049(4) 0.059(4) 0.021(3) 0.009(3) 0.015(3)
C21 0.068(4) 0.050(3) 0.040(3) 0.015(3) 0.011(3) 0.017(3)
C22 0.144(7) 0.048(4) 0.086(5) 0.011(4) 0.014(5) 0.025(4)
C23 0.059(4) 0.047(3) 0.047(3) 0.018(3) 0.015(3) 0.013(3)
C24 0.057(4) 0.063(4) 0.088(5) -0.004(4) 0.019(4) 0.003(3)
C25 0.065(5) 0.098(6) 0.102(6) 0.021(5) 0.020(4) 0.012(4)
C26 0.059(5) 0.107(6) 0.107(6) 0.021(5) 0.022(4) 0.037(4)
C27 0.089(6) 0.135(7) 0.098(6) -0.019(5) 0.018(5) 0.063(5)
C28 0.074(5) 0.121(6) 0.069(5) -0.009(4) 0.008(4) 0.042(4)
C29 0.179(13) 0.79(4) 0.56(3) -0.60(3) -0.158(18) 0.22(2)
C30 0.060(4) 0.043(3) 0.044(3) 0.000(3) -0.002(3) 0.007(3)
C31 0.050(4) 0.048(3) 0.045(3) -0.003(3) 0.003(3) 0.016(3)
C32 0.058(4) 0.060(4) 0.072(4) 0.011(3) 0.004(3) 0.007(3)
C33 0.055(4) 0.088(5) 0.089(5) 0.002(4) 0.005(4) 0.007(4)
C34 0.058(4) 0.078(5) 0.076(5) 0.004(4) -0.011(3) 0.014(4)
C35 0.060(4) 0.072(4) 0.052(4) 0.009(3) -0.003(3) 0.024(4)
C36 0.055(4) 0.057(4) 0.046(3) 0.004(3) 0.003(3) 0.014(3)
C37 0.110(6) 0.087(5) 0.087(5) 0.036(4) 0.002(4) 0.026(5)
C38 0.053(3) 0.047(3) 0.053(4) 0.001(3) 0.004(3) 0.013(3)
C39 0.100(5) 0.067(4) 0.047(4) 0.001(3) 0.014(3) 0.033(4)
C40 0.123(6) 0.077(5) 0.051(4) -0.011(4) 0.009(4) 0.033(4)
C41 0.105(5) 0.055(4) 0.074(5) -0.017(4) 0.010(4) 0.027(4)
C42 0.087(5) 0.043(4) 0.066(4) -0.001(3) 0.002(3) 0.024(3)
C43 0.081(4) 0.040(3) 0.060(4) 0.000(3) 0.008(3) 0.019(3)
C44 0.224(10) 0.063(5) 0.108(7) 0.018(5) 0.050(7) 0.021(6)
C45 0.050(3) 0.041(3) 0.043(3) 0.011(3) 0.014(3) 0.011(3)
C46 0.053(4) 0.046(3) 0.045(3) 0.014(3) 0.019(3) 0.017(3)
C47 0.056(4) 0.069(4) 0.072(4) 0.004(3) 0.008(3) 0.014(3)
C48 0.054(4) 0.079(5) 0.105(6) 0.014(4) 0.022(4) 0.023(4)
C49 0.077(5) 0.090(5) 0.085(5) 0.021(4) 0.027(4) 0.049(4)
C50 0.091(5) 0.092(5) 0.063(4) -0.014(4) 0.003(4) 0.050(4)
C51 0.060(4) 0.079(4) 0.068(4) -0.011(4) 0.004(3) 0.028(3)
C52 0.174(10) 0.311(15) 0.195(11) -0.189(11) -0.104(9) 0.150(11)
C53 0.059(4) 0.040(3) 0.048(3) 0.007(3) 0.016(3) 0.010(3)
C54 0.067(4) 0.046(3) 0.067(4) 0.005(3) 0.013(3) 0.006(3)
C55 0.070(4) 0.046(4) 0.110(5) 0.015(4) 0.014(4) -0.006(3)
C56 0.097(5) 0.042(4) 0.083(5) 0.007(3) 0.030(4) -0.007(4)
C57 0.083(5) 0.042(3) 0.053(4) 0.010(3) 0.023(3) 0.012(3)
C58 0.057(4) 0.040(3) 0.055(3) 0.012(3) 0.015(3) 0.008(3)
C59 0.094(6) 0.106(6) 0.109(6) 0.059(5) 0.025(5) 0.033(5)
C60 0.049(3) 0.040(3) 0.034(3) 0.005(3) 0.009(2) 0.005(3)
C61 0.048(3) 0.038(3) 0.038(3) 0.008(2) 0.005(2) 0.006(3)
C62 0.048(3) 0.075(4) 0.053(4) -0.006(3) 0.006(3) -0.009(3)
C63 0.066(4) 0.077(4) 0.048(4) -0.011(3) 0.020(3) -0.004(3)
C64 0.065(4) 0.047(3) 0.040(3) 0.003(3) 0.004(3) -0.004(3)
C65 0.057(4) 0.064(4) 0.067(4) -0.007(3) 0.016(3) -0.013(3)
C66 0.058(4) 0.055(4) 0.055(4) -0.012(3) 0.020(3) -0.012(3)
C67 0.076(4) 0.057(4) 0.046(4) 0.002(3) 0.011(3) -0.009(3)
C68 0.079(4) 0.062(4) 0.055(4) 0.003(3) 0.008(3) -0.004(4)
C69 0.167(7) 0.068(5) 0.057(4) -0.018(4) 0.003(5) -0.009(5)
C70 0.093(6) 0.078(5) 0.056(4) -0.007(4) 0.002(4) -0.023(4)
C71 0.124(7) 0.103(6) 0.100(6) 0.018(5) 0.052(5) 0.011(5)
C72 0.251(15) 0.157(10) 0.112(9) 0.062(8) 0.073(11) 0.023(12)
C73 0.24(2) 0.290(19) 0.103(11) 0.027(12) -0.040(13) 0.012(19)
C74 0.112(11) 0.36(2) 0.190(16) 0.053(17) -0.045(11) 0.007(12)
C75 0.087(7) 0.234(12) 0.130(9) 0.044(8) -0.008(6) -0.056(7)
C76 0.092(5) 0.040(3) 0.061(4) 0.011(3) -0.008(3) 0.005(3)
C77 0.069(4) 0.054(3) 0.049(3) 0.016(3) -0.003(3) 0.011(3)
O1 0.121(4) 0.052(3) 0.076(3) 0.029(2) 0.013(3) 0.027(3)
O2 0.160(7) 0.366(12) 0.177(7) -0.132(8) -0.005(5) 0.168(8)
O3 0.076(3) 0.102(4) 0.091(3) 0.046(3) -0.006(3) 0.025(3)
O4 0.158(5) 0.046(3) 0.097(4) 0.005(3) 0.030(3) 0.025(3)
O5 0.129(5) 0.211(6) 0.118(5) -0.099(5) -0.024(4) 0.098(5)
O6 0.101(4) 0.058(3) 0.090(3) 0.041(2) 0.029(3) 0.025(3)

loop_
_atom_type_symbol
_atom_type_description
_atom_type_scat_dispersion_real
_atom_type_scat_dispersion_imag
_atom_type_scat_source
C C 0.0033 0.0016 'International Tables Vol C Tables 4.2.6.8 and 6.1.1.4'
H H 0.0000 0.0000 'International Tables Vol C Tables 4.2.6.8 and 6.1.1.4'
N N 0.0061 0.0033 'International Tables Vol C Tables 4.2.6.8 and 6.1.1.4'
O O 0.0106 0.0060 'International Tables Vol C Tables 4.2.6.8 and 6.1.1.4'
Si Si 0.0817 0.0704 'International Tables Vol C Tables 4.2.6.8 and 6.1.1.4'
Ru Ru -1.2594 0.8363 'International Tables Vol C Tables 4.2.6.8 and 6.1.1.4'

loop_
_geom_angle_atom_site_label_1
_geom_angle_atom_site_label_2
_geom_angle_atom_site_label_3
_geom_angle
_geom_angle_site_symmetry_1
_geom_angle_site_symmetry_3
_geom_angle_publ_flag
C1 Ru1 N1 102.34(18) . . ?
C1 Ru1 N7 93.99(18) . . ?
N1 Ru1 N7 89.95(15) . . ?
C1 Ru1 N3 93.42(18) . . ?
N1 Ru1 N3 89.01(16) . . ?
N7 Ru1 N3 172.57(15) . . ?
C1 Ru1 N5 85.24(18) . . ?
N1 Ru1 N5 172.28(15) . . ?
N7 Ru1 N5 91.01(15) . . ?
N3 Ru1 N5 89.05(15) . . ?
C1 Ru1 Ru2 163.00(14) . . ?
N1 Ru1 Ru2 94.66(11) . . ?
N7 Ru1 Ru2 85.54(11) . . ?
N3 Ru1 Ru2 87.22(11) . . ?
N5 Ru1 Ru2 77.79(10) . . ?
C8 Ru2 N8 94.08(18) . . ?
C8 Ru2 N6 102.07(18) . . ?
N8 Ru2 N6 90.69(16) . . ?
C8 Ru2 N4 93.35(18) . . ?
N8 Ru2 N4 171.94(15) . . ?
N6 Ru2 N4 90.83(16) . . ?
C8 Ru2 N2 84.67(18) . . ?
N8 Ru2 N2 89.68(15) . . ?
N6 Ru2 N2 173.21(15) . . ?
N4 Ru2 N2 87.87(16) . . ?
C8 Ru2 Ru1 162.64(15) . . ?
N8 Ru2 Ru1 86.16(11) . . ?
N6 Ru2 Ru1 95.29(11) . . ?
N4 Ru2 Ru1 85.82(11) . . ?
N2 Ru2 Ru1 77.97(10) . . ?
C7 Si1 C4 107.5(3) . . ?
C7 Si1 C6 110.8(3) . . ?
C4 Si1 C6 111.1(3) . . ?
C7 Si1 C5 109.0(4) . . ?
C4 Si1 C5 108.9(3) . . ?
C6 Si1 C5 109.4(4) . . ?
C14 Si2 C11 112.2(4) . . ?
C14 Si2 C13 110.0(5) . . ?
C11 Si2 C13 106.1(3) . . ?
C14 Si2 C12 109.1(5) . . ?
C11 Si2 C12 107.5(4) . . ?
C13 Si2 C12 112.0(5) . . ?
C15 N1 C16 116.5(4) . . ?
C15 N1 Ru1 113.7(3) . . ?
C16 N1 Ru1 129.2(3) . . ?
C15 N2 C23 113.2(4) . . ?
C15 N2 Ru2 125.8(3) . . ?
C23 N2 Ru2 120.6(3) . . ?
C30 N3 C31 112.8(4) . . ?
C30 N3 Ru1 118.6(3) . . ?
C31 N3 Ru1 128.5(3) . . ?
C30 N4 C38 112.0(4) . . ?
C30 N4 Ru2 120.8(3) . . ?
C38 N4 Ru2 127.1(3) . . ?
C45 N5 C46 111.1(4) . . ?
C45 N5 Ru1 126.2(3) . . ?
C46 N5 Ru1 122.6(3) . . ?
C45 N6 C53 115.0(4) . . ?
C45 N6 Ru2 112.7(3) . . ?
C53 N6 Ru2 132.0(3) . . ?
C60 N7 C76 117.0(4) . . ?
C60 N7 Ru1 122.7(3) . . ?
C76 N7 Ru1 120.2(3) . . ?
C60 N8 C77 117.4(4) . . ?
C60 N8 Ru2 122.3(3) . . ?
C77 N8 Ru2 120.3(3) . . ?
N10 N9 C67 109.4(6) . . ?
N9 N10 N11 106.8(5) . . ?
N10 N11 C68 110.0(5) . . ?
N10 N11 C69 120.1(6) . . ?
C68 N11 C69 129.9(6) . . ?
C2 C1 Ru1 174.5(5) . . ?
C1 C2 C3 174.4(6) . . ?
C4 C3 C2 180.0(7) . . ?
C3 C4 Si1 172.5(5) . . ?
C9 C8 Ru2 174.2(5) . . ?
C8 C9 C10 173.5(6) . . ?
C11 C10 C9 177.9(7) . . ?
C10 C11 Si2 170.3(6) . . ?
N2 C15 N1 124.0(5) . . ?
C17 C16 C21 120.5(4) . . ?
C17 C16 N1 120.8(4) . . ?
C21 C16 N1 118.7(5) . . ?
C16 C17 C18 119.9(5) . . ?
C19 C18 C17 119.9(6) . . ?
C18 C19 C20 121.0(5) . . ?
O1 C20 C19 116.6(5) . . ?
O1 C20 C21 124.1(5) . . ?
C19 C20 C21 119.3(5) . . ?
C20 C21 C16 119.3(5) . . ?
C28 C23 C24 119.6(6) . . ?
C28 C23 N2 120.3(5) . . ?
C24 C23 N2 120.1(5) . . ?
C23 C24 C25 120.5(6) . . ?
C26 C25 C24 119.2(7) . . ?
C25 C26 C27 121.1(7) . . ?
C26 C27 O2 117.5(7) . . ?
C26 C27 C28 119.5(7) . . ?
O2 C27 C28 122.9(8) . . ?
C23 C28 C27 120.2(7) . . ?
N4 C30 N3 124.0(5) . . ?
C32 C31 C36 120.2(5) . . ?
C32 C31 N3 119.8(5) . . ?
C36 C31 N3 120.0(5) . . ?
C31 C32 C33 119.8(6) . . ?
C34 C33 C32 119.9(6) . . ?
C35 C34 C33 120.2(6) . . ?
C34 C35 O3 115.4(5) . . ?
C34 C35 C36 121.0(6) . . ?
O3 C35 C36 123.6(6) . . ?
C31 C36 C35 118.8(5) . . ?
C39 C38 C43 120.4(5) . . ?
C39 C38 N4 121.4(5) . . ?
C43 C38 N4 118.1(5) . . ?
C38 C39 C40 119.7(6) . . ?
C41 C40 C39 119.9(6) . . ?
C40 C41 C42 120.5(6) . . ?
O4 C42 C43 123.8(6) . . ?
O4 C42 C41 116.0(5) . . ?
C43 C42 C41 120.2(6) . . ?
C42 C43 C38 119.2(6) . . ?
N5 C45 N6 124.9(5) . . ?
C51 C46 C47 121.1(5) . . ?
C51 C46 N5 118.6(5) . . ?
C47 C46 N5 120.3(5) . . ?
C46 C47 C48 118.7(6) . . ?
C49 C48 C47 120.8(6) . . ?
C48 C49 C50 120.5(6) . . ?
O5 C50 C49 116.7(6) . . ?
O5 C50 C51 123.7(6) . . ?
C49 C50 C51 119.6(6) . . ?
C46 C51 C50 119.4(6) . . ?
C54 C53 C58 119.9(5) . . ?
C54 C53 N6 120.8(5) . . ?
C58 C53 N6 119.3(5) . . ?
C53 C54 C55 120.6(5) . . ?
C56 C55 C54 119.7(6) . . ?
C55 C56 C57 120.6(6) . . ?
O6 C57 C56 115.7(5) . . ?
O6 C57 C58 124.6(6) . . ?
C56 C57 C58 119.8(5) . . ?
C53 C58 C57 119.4(5) . . ?
N8 C60 N7 119.2(4) . . ?
N8 C60 C61 121.9(4) . . ?
N7 C60 C61 118.9(4) . . ?
C66 C61 C62 116.9(5) . . ?
C66 C61 C60 123.8(5) . . ?
C62 C61 C60 119.1(5) . . ?
C61 C62 C63 121.0(5) . . ?
C64 C63 C62 120.9(5) . . ?
C63 C64 C65 117.8(5) . . ?
C63 C64 C67 120.4(5) . . ?
C65 C64 C67 121.8(5) . . ?
C64 C65 C66 121.0(5) . . ?
C61 C66 C65 122.3(5) . . ?
N9 C67 C68 107.8(6) . . ?
N9 C67 C64 121.5(6) . . ?
C68 C67 C64 130.6(6) . . ?
N11 C68 C67 106.1(6) . . ?
N11 C69 C70 112.5(6) . . ?
C71 C70 C75 119.5(8) . . ?
C71 C70 C69 120.4(8) . . ?
C75 C70 C69 120.0(8) . . ?
C70 C71 C72 119.4(9) . . ?
C73 C72 C71 116.1(12) . . ?
C74 C73 C72 126.2(17) . . ?
C73 C74 C75 117.1(16) . . ?
C74 C75 C70 121.1(10) . . ?
C80 C79 C84 139(2) . . ?
C80 C79 C78 118(2) . . ?
C84 C79 C78 96.3(19) . . ?
C79 C80 C81 109(2) . . ?
C80 C81 C82 118.6(15) . . ?
C83 C82 C81 124.1(12) . . ?
C82 C83 C84 122.6(13) . . ?
C83 C84 C79 102.4(15) . . ?
C85 C86 C87 124.2(15) . . ?
C85 C86 C91 115.7(15) . . ?
C87 C86 C91 120.0 . . ?
C88 C87 C86 120.0 . . ?
C87 C88 C89 120.0 . . ?
C90 C89 C88 120.0 . . ?
C89 C90 C91 120.0 . . ?
C86 C91 C90 120.0 . . ?
C20 O1 C22 118.2(4) . . ?
C27 O2 C29 119.5(8) . . ?
C35 O3 C37 118.2(5) . . ?
C42 O4 C44 117.3(5) . . ?
C50 O5 C52 118.7(6) . . ?
C57 O6 C59 119.2(5) . . ?

loop_
_geom_bond_atom_site_label_1
_geom_bond_atom_site_label_2
_geom_bond_distance
_geom_bond_site_symmetry_2
_geom_bond_publ_flag
Ru1 C1 1.962(5) . ?
Ru1 N1 2.004(4) . ?
Ru1 N7 2.004(4) . ?
Ru1 N3 2.053(4) . ?
Ru1 N5 2.124(4) . ?
Ru1 Ru2 2.5509(5) . ?
Ru2 C8 1.957(5) . ?
Ru2 N8 2.004(4) . ?
Ru2 N6 2.005(4) . ?
Ru2 N4 2.058(4) . ?
Ru2 N2 2.120(4) . ?
Si1 C7 1.830(7) . ?
Si1 C4 1.832(6) . ?
Si1 C6 1.850(6) . ?
Si1 C5 1.859(7) . ?
Si2 C14 1.786(9) . ?
Si2 C11 1.810(6) . ?
Si2 C13 1.824(8) . ?
Si2 C12 1.871(8) . ?
N1 C15 1.322(6) . ?
N1 C16 1.432(5) . ?
N2 C15 1.311(5) . ?
N2 C23 1.453(6) . ?
N3 C30 1.346(6) . ?
N3 C31 1.447(6) . ?
N4 C30 1.319(6) . ?
N4 C38 1.441(6) . ?
N5 C45 1.308(5) . ?
N5 C46 1.466(6) . ?
N6 C45 1.324(6) . ?
N6 C53 1.441(6) . ?
N7 C60 1.348(5) . ?
N7 C76 1.490(6) . ?
N8 C60 1.338(6) . ?
N8 C77 1.481(5) . ?
N9 N10 1.319(7) . ?
N9 C67 1.338(7) . ?
N10 N11 1.329(7) . ?
N11 C68 1.342(7) . ?
N11 C69 1.472(7) . ?
C1 C2 1.211(6) . ?
C2 C3 1.382(7) . ?
C3 C4 1.209(6) . ?
C8 C9 1.222(6) . ?
C9 C10 1.375(7) . ?
C10 C11 1.218(7) . ?
C16 C17 1.366(7) . ?
C16 C21 1.394(7) . ?
C17 C18 1.390(7) . ?
C18 C19 1.365(7) . ?
C19 C20 1.383(7) . ?
C20 O1 1.359(6) . ?
C20 C21 1.391(6) . ?
C22 O1 1.402(7) . ?
C23 C28 1.346(7) . ?
C23 C24 1.353(7) . ?
C24 C25 1.412(8) . ?
C25 C26 1.323(9) . ?
C26 C27 1.363(9) . ?
C27 O2 1.371(9) . ?
C27 C28 1.397(8) . ?
C29 O2 1.426(14) . ?
C31 C32 1.378(7) . ?
C31 C36 1.390(6) . ?
C32 C33 1.391(7) . ?
C33 C34 1.386(8) . ?
C34 C35 1.351(8) . ?
C35 O3 1.364(6) . ?
C35 C36 1.400(7) . ?
C37 O3 1.411(7) . ?
C38 C39 1.368(7) . ?
C38 C43 1.397(7) . ?
C39 C40 1.397(8) . ?
C40 C41 1.363(8) . ?
C41 C42 1.384(8) . ?
C42 O4 1.362(6) . ?
C42 C43 1.376(7) . ?
C44 O4 1.422(8) . ?
C46 C51 1.351(7) . ?
C46 C47 1.361(7) . ?
C47 C48 1.394(8) . ?
C48 C49 1.334(8) . ?
C49 C50 1.364(8) . ?
C50 O5 1.358(7) . ?
C50 C51 1.395(8) . ?
C52 O5 1.419(9) . ?
C53 C54 1.375(7) . ?
C53 C58 1.389(6) . ?
C54 C55 1.378(7) . ?
C55 C56 1.375(8) . ?
C56 C57 1.379(7) . ?
C57 O6 1.370(6) . ?
C57 C58 1.393(7) . ?
C59 O6 1.407(7) . ?
C60 C61 1.491(6) . ?
C61 C66 1.363(6) . ?
C61 C62 1.382(7) . ?
C62 C63 1.399(7) . ?
C63 C64 1.367(7) . ?
C64 C65 1.374(7) . ?
C64 C67 1.471(7) . ?
C65 C66 1.376(7) . ?
C67 C68 1.345(7) . ?
C69 C70 1.516(8) . ?
C70 C71 1.341(9) . ?
C70 C75 1.376(11) . ?
C71 C72 1.404(12) . ?
C72 C73 1.343(17) . ?
C73 C74 1.292(17) . ?
C74 C75 1.350(14) . ?
C78 C79 1.55(2) . ?
C79 C80 1.28(2) . ?
C79 C84 1.50(2) . ?
C80 C81 1.385(17) . ?
C81 C82 1.453(15) . ?
C82 C83 1.324(14) . ?
C83 C84 1.415(14) . ?
C85 C86 1.271(17) . ?
C86 C87 1.409(4) . ?
C86 C91 1.409(4) . ?
C87 C88 1.409(4) . ?
C88 C89 1.409(4) . ?
C89 C90 1.409(4) . ?
C90 C91 1.409(4) . ?

loop_
_geom_torsion_atom_site_label_1
_geom_torsion_atom_site_label_2
_geom_torsion_atom_site_label_3
_geom_torsion_atom_site_label_4
_geom_torsion
_geom_torsion_site_symmetry_1
_geom_torsion_site_symmetry_2
_geom_torsion_site_symmetry_3
_geom_torsion_site_symmetry_4
_geom_torsion_publ_flag
C1 Ru1 Ru2 C8 -165.8(7) . . . . ?
N1 Ru1 Ru2 C8 12.8(5) . . . . ?
N7 Ru1 Ru2 C8 -76.7(5) . . . . ?
N3 Ru1 Ru2 C8 101.6(5) . . . . ?
N5 Ru1 Ru2 C8 -168.7(5) . . . . ?
C1 Ru1 Ru2 N8 -74.4(5) . . . . ?
N1 Ru1 Ru2 N8 104.22(16) . . . . ?
N7 Ru1 Ru2 N8 14.64(15) . . . . ?
N3 Ru1 Ru2 N8 -167.00(15) . . . . ?
N5 Ru1 Ru2 N8 -77.37(15) . . . . ?
C1 Ru1 Ru2 N6 15.9(5) . . . . ?
N1 Ru1 Ru2 N6 -165.44(16) . . . . ?
N7 Ru1 Ru2 N6 104.97(15) . . . . ?
N3 Ru1 Ru2 N6 -76.66(16) . . . . ?
N5 Ru1 Ru2 N6 12.97(15) . . . . ?
C1 Ru1 Ru2 N4 106.4(5) . . . . ?
N1 Ru1 Ru2 N4 -74.99(16) . . . . ?
N7 Ru1 Ru2 N4 -164.58(15) . . . . ?
N3 Ru1 Ru2 N4 13.79(16) . . . . ?
N5 Ru1 Ru2 N4 103.42(16) . . . . ?
C1 Ru1 Ru2 N2 -164.9(5) . . . . ?
N1 Ru1 Ru2 N2 13.72(15) . . . . ?
N7 Ru1 Ru2 N2 -75.86(15) . . . . ?
N3 Ru1 Ru2 N2 102.50(16) . . . . ?
N5 Ru1 Ru2 N2 -167.86(15) . . . . ?
C1 Ru1 N1 C15 166.2(3) . . . . ?
N7 Ru1 N1 C15 72.2(3) . . . . ?
N3 Ru1 N1 C15 -100.5(3) . . . . ?
N5 Ru1 N1 C15 -25.0(13) . . . . ?
Ru2 Ru1 N1 C15 -13.4(3) . . . . ?
C1 Ru1 N1 C16 -22.8(4) . . . . ?
N7 Ru1 N1 C16 -116.9(4) . . . . ?
N3 Ru1 N1 C16 70.4(4) . . . . ?
N5 Ru1 N1 C16 145.9(10) . . . . ?
Ru2 Ru1 N1 C16 157.6(4) . . . . ?
C8 Ru2 N2 C15 160.5(4) . . . . ?
N8 Ru2 N2 C15 -105.4(4) . . . . ?
N6 Ru2 N2 C15 -12.2(15) . . . . ?
N4 Ru2 N2 C15 66.9(4) . . . . ?
Ru1 Ru2 N2 C15 -19.3(4) . . . . ?
C8 Ru2 N2 C23 -12.2(4) . . . . ?
N8 Ru2 N2 C23 81.9(4) . . . . ?
N6 Ru2 N2 C23 175.1(12) . . . . ?
N4 Ru2 N2 C23 -105.8(4) . . . . ?
Ru1 Ru2 N2 C23 168.0(4) . . . . ?
C1 Ru1 N3 C30 -180.0(4) . . . . ?
N1 Ru1 N3 C30 77.7(4) . . . . ?
N7 Ru1 N3 C30 -4.3(14) . . . . ?
N5 Ru1 N3 C30 -94.8(4) . . . . ?
Ru2 Ru1 N3 C30 -17.0(4) . . . . ?
C1 Ru1 N3 C31 -0.6(4) . . . . ?
N1 Ru1 N3 C31 -102.9(4) . . . . ?
N7 Ru1 N3 C31 175.1(10) . . . . ?
N5 Ru1 N3 C31 84.6(4) . . . . ?
Ru2 Ru1 N3 C31 162.4(4) . . . . ?
C8 Ru2 N4 C30 -177.7(4) . . . . ?
N8 Ru2 N4 C30 -20.7(13) . . . . ?
N6 Ru2 N4 C30 80.2(4) . . . . ?
N2 Ru2 N4 C30 -93.1(4) . . . . ?
Ru1 Ru2 N4 C30 -15.0(4) . . . . ?
C8 Ru2 N4 C38 -2.7(4) . . . . ?
N8 Ru2 N4 C38 154.3(10) . . . . ?
N6 Ru2 N4 C38 -104.9(4) . . . . ?
N2 Ru2 N4 C38 81.8(4) . . . . ?
Ru1 Ru2 N4 C38 159.9(4) . . . . ?
C1 Ru1 N5 C45 164.9(4) . . . . ?
N1 Ru1 N5 C45 -4.1(14) . . . . ?
N7 Ru1 N5 C45 -101.2(4) . . . . ?
N3 Ru1 N5 C45 71.4(4) . . . . ?
Ru2 Ru1 N5 C45 -15.9(4) . . . . ?
C1 Ru1 N5 C46 -9.7(4) . . . . ?
N1 Ru1 N5 C46 -178.7(10) . . . . ?
N7 Ru1 N5 C46 84.2(4) . . . . ?
N3 Ru1 N5 C46 -103.2(4) . . . . ?
Ru2 Ru1 N5 C46 169.4(4) . . . . ?
C8 Ru2 N6 C45 166.1(3) . . . . ?
N8 Ru2 N6 C45 71.8(3) . . . . ?
N4 Ru2 N6 C45 -100.3(3) . . . . ?
N2 Ru2 N6 C45 -21.4(15) . . . . ?
Ru1 Ru2 N6 C45 -14.4(3) . . . . ?
C8 Ru2 N6 C53 -19.9(5) . . . . ?
N8 Ru2 N6 C53 -114.3(4) . . . . ?
N4 Ru2 N6 C53 73.7(4) . . . . ?
N2 Ru2 N6 C53 152.6(12) . . . . ?
Ru1 Ru2 N6 C53 159.5(4) . . . . ?
C1 Ru1 N7 C60 145.7(4) . . . . ?
N1 Ru1 N7 C60 -112.0(4) . . . . ?
N3 Ru1 N7 C60 -30.0(14) . . . . ?
N5 Ru1 N7 C60 60.4(4) . . . . ?
Ru2 Ru1 N7 C60 -17.3(3) . . . . ?
C1 Ru1 N7 C76 -36.2(4) . . . . ?
N1 Ru1 N7 C76 66.2(4) . . . . ?
N3 Ru1 N7 C76 148.1(11) . . . . ?
N5 Ru1 N7 C76 -121.5(4) . . . . ?
Ru2 Ru1 N7 C76 160.9(4) . . . . ?
C8 Ru2 N8 C60 145.1(4) . . . . ?
N6 Ru2 N8 C60 -112.8(4) . . . . ?
N4 Ru2 N8 C60 -11.9(13) . . . . ?
N2 Ru2 N8 C60 60.4(4) . . . . ?
Ru1 Ru2 N8 C60 -17.5(4) . . . . ?
C8 Ru2 N8 C77 -32.8(4) . . . . ?
N6 Ru2 N8 C77 69.4(4) . . . . ?
N4 Ru2 N8 C77 170.3(10) . . . . ?
N2 Ru2 N8 C77 -117.4(4) . . . . ?
Ru1 Ru2 N8 C77 164.6(3) . . . . ?
C67 N9 N10 N11 -0.8(8) . . . . ?
N9 N10 N11 C68 0.2(8) . . . . ?
N9 N10 N11 C69 -179.7(6) . . . . ?
N1 Ru1 C1 C2 -16(5) . . . . ?
N7 Ru1 C1 C2 75(5) . . . . ?
N3 Ru1 C1 C2 -106(5) . . . . ?
N5 Ru1 C1 C2 165(5) . . . . ?
Ru2 Ru1 C1 C2 163(5) . . . . ?
Ru1 C1 C2 C3 22(10) . . . . ?
C1 C2 C3 C4 163(100) . . . . ?
C2 C3 C4 Si1 -177(100) . . . . ?
C7 Si1 C4 C3 17(4) . . . . ?
C6 Si1 C4 C3 139(4) . . . . ?
C5 Si1 C4 C3 -101(4) . . . . ?
N8 Ru2 C8 C9 13(5) . . . . ?
N6 Ru2 C8 C9 -79(5) . . . . ?
N4 Ru2 C8 C9 -170(5) . . . . ?
N2 Ru2 C8 C9 102(5) . . . . ?
Ru1 Ru2 C8 C9 103(5) . . . . ?
Ru2 C8 C9 C10 -27(9) . . . . ?
C8 C9 C10 C11 11(22) . . . . ?
C9 C10 C11 Si2 -8(22) . . . . ?
C14 Si2 C11 C10 -151(4) . . . . ?
C13 Si2 C11 C10 -30(4) . . . . ?
C12 Si2 C11 C10 89(4) . . . . ?
C23 N2 C15 N1 -171.2(5) . . . . ?
Ru2 N2 C15 N1 15.6(7) . . . . ?
C16 N1 C15 N2 -169.8(4) . . . . ?
Ru1 N1 C15 N2 2.4(6) . . . . ?
C15 N1 C16 C17 54.3(7) . . . . ?
Ru1 N1 C16 C17 -116.4(5) . . . . ?
C15 N1 C16 C21 -125.2(5) . . . . ?
Ru1 N1 C16 C21 64.0(6) . . . . ?
C21 C16 C17 C18 0.9(8) . . . . ?
N1 C16 C17 C18 -178.7(5) . . . . ?
C16 C17 C18 C19 0.0(9) . . . . ?
C17 C18 C19 C20 0.0(9) . . . . ?
C18 C19 C20 O1 -179.8(5) . . . . ?
C18 C19 C20 C21 -0.8(9) . . . . ?
O1 C20 C21 C16 -179.4(5) . . . . ?
C19 C20 C21 C16 1.7(8) . . . . ?
C17 C16 C21 C20 -1.7(8) . . . . ?
N1 C16 C21 C20 177.8(4) . . . . ?
C15 N2 C23 C28 -78.8(7) . . . . ?
Ru2 N2 C23 C28 94.8(6) . . . . ?
C15 N2 C23 C24 102.1(5) . . . . ?
Ru2 N2 C23 C24 -84.3(5) . . . . ?
C28 C23 C24 C25 0.0(9) . . . . ?
N2 C23 C24 C25 179.2(5) . . . . ?
C23 C24 C25 C26 0.3(10) . . . . ?
C24 C25 C26 C27 -0.5(12) . . . . ?
C25 C26 C27 O2 -175.8(8) . . . . ?
C25 C26 C27 C28 0.4(13) . . . . ?
C24 C23 C28 C27 -0.1(10) . . . . ?
N2 C23 C28 C27 -179.3(6) . . . . ?
C26 C27 C28 C23 -0.1(12) . . . . ?
O2 C27 C28 C23 175.9(8) . . . . ?
C38 N4 C30 N3 -169.2(5) . . . . ?
Ru2 N4 C30 N3 6.4(7) . . . . ?
C31 N3 C30 N4 -168.7(5) . . . . ?
Ru1 N3 C30 N4 10.7(7) . . . . ?
C30 N3 C31 C32 52.9(6) . . . . ?
Ru1 N3 C31 C32 -126.5(5) . . . . ?
C30 N3 C31 C36 -125.1(5) . . . . ?
Ru1 N3 C31 C36 55.5(6) . . . . ?
C36 C31 C32 C33 -0.5(8) . . . . ?
N3 C31 C32 C33 -178.5(5) . . . . ?
C31 C32 C33 C34 1.2(9) . . . . ?
C32 C33 C34 C35 -1.3(10) . . . . ?
C33 C34 C35 O3 179.7(5) . . . . ?
C33 C34 C35 C36 0.7(9) . . . . ?
C32 C31 C36 C35 -0.2(8) . . . . ?
N3 C31 C36 C35 177.8(5) . . . . ?
C34 C35 C36 C31 0.0(8) . . . . ?
O3 C35 C36 C31 -178.9(5) . . . . ?
C30 N4 C38 C39 53.7(7) . . . . ?
Ru2 N4 C38 C39 -121.6(5) . . . . ?
C30 N4 C38 C43 -124.4(5) . . . . ?
Ru2 N4 C38 C43 60.3(6) . . . . ?
C43 C38 C39 C40 -0.6(9) . . . . ?
N4 C38 C39 C40 -178.6(5) . . . . ?
C38 C39 C40 C41 0.5(10) . . . . ?
C39 C40 C41 C42 -0.3(10) . . . . ?
C40 C41 C42 O4 177.8(6) . . . . ?
C40 C41 C42 C43 0.1(10) . . . . ?
O4 C42 C43 C38 -177.7(5) . . . . ?
C41 C42 C43 C38 -0.2(9) . . . . ?
C39 C38 C43 C42 0.5(9) . . . . ?
N4 C38 C43 C42 178.5(5) . . . . ?
C46 N5 C45 N6 -174.7(5) . . . . ?
Ru1 N5 C45 N6 10.1(7) . . . . ?
C53 N6 C45 N5 -168.8(4) . . . . ?
Ru2 N6 C45 N5 6.2(6) . . . . ?
C45 N5 C46 C51 96.1(6) . . . . ?
Ru1 N5 C46 C51 -88.5(5) . . . . ?
C45 N5 C46 C47 -79.9(6) . . . . ?
Ru1 N5 C46 C47 95.5(5) . . . . ?
C51 C46 C47 C48 -1.4(8) . . . . ?
N5 C46 C47 C48 174.4(5) . . . . ?
C46 C47 C48 C49 0.9(9) . . . . ?
C47 C48 C49 C50 -0.3(10) . . . . ?
C48 C49 C50 O5 179.9(7) . . . . ?
C48 C49 C50 C51 0.2(10) . . . . ?
C47 C46 C51 C50 1.4(9) . . . . ?
N5 C46 C51 C50 -174.6(5) . . . . ?
O5 C50 C51 C46 179.6(6) . . . . ?
C49 C50 C51 C46 -0.7(10) . . . . ?
C45 N6 C53 C54 42.1(7) . . . . ?
Ru2 N6 C53 C54 -131.8(5) . . . . ?
C45 N6 C53 C58 -137.5(5) . . . . ?
Ru2 N6 C53 C58 48.6(6) . . . . ?
C58 C53 C54 C55 1.9(8) . . . . ?
N6 C53 C54 C55 -177.7(5) . . . . ?
C53 C54 C55 C56 -1.1(9) . . . . ?
C54 C55 C56 C57 -0.6(9) . . . . ?
C55 C56 C57 O6 -179.2(5) . . . . ?
C55 C56 C57 C58 1.5(9) . . . . ?
C54 C53 C58 C57 -1.0(7) . . . . ?
N6 C53 C58 C57 178.6(4) . . . . ?
O6 C57 C58 C53 -179.9(5) . . . . ?
C56 C57 C58 C53 -0.7(8) . . . . ?
C77 N8 C60 N7 -172.4(4) . . . . ?
Ru2 N8 C60 N7 9.8(6) . . . . ?
C77 N8 C60 C61 7.5(7) . . . . ?
Ru2 N8 C60 C61 -170.4(3) . . . . ?
C76 N7 C60 N8 -168.9(4) . . . . ?
Ru1 N7 C60 N8 9.3(6) . . . . ?
C76 N7 C60 C61 11.3(7) . . . . ?
Ru1 N7 C60 C61 -170.5(3) . . . . ?
N8 C60 C61 C66 89.2(6) . . . . ?
N7 C60 C61 C66 -91.0(6) . . . . ?
N8 C60 C61 C62 -95.9(6) . . . . ?
N7 C60 C61 C62 83.9(6) . . . . ?
C66 C61 C62 C63 3.0(8) . . . . ?
C60 C61 C62 C63 -172.2(5) . . . . ?
C61 C62 C63 C64 -0.9(8) . . . . ?
C62 C63 C64 C65 -1.8(8) . . . . ?
C62 C63 C64 C67 176.0(5) . . . . ?
C63 C64 C65 C66 2.3(8) . . . . ?
C67 C64 C65 C66 -175.4(5) . . . . ?
C62 C61 C66 C65 -2.5(8) . . . . ?
C60 C61 C66 C65 172.4(5) . . . . ?
C64 C65 C66 C61 -0.1(8) . . . . ?
N10 N9 C67 C68 1.0(8) . . . . ?
N10 N9 C67 C64 176.9(6) . . . . ?
C63 C64 C67 N9 -166.9(6) . . . . ?
C65 C64 C67 N9 10.8(9) . . . . ?
C63 C64 C67 C68 8.0(9) . . . . ?
C65 C64 C67 C68 -174.3(6) . . . . ?
N10 N11 C68 C67 0.4(7) . . . . ?
C69 N11 C68 C67 -179.7(6) . . . . ?
N9 C67 C68 N11 -0.8(7) . . . . ?
C64 C67 C68 N11 -176.2(5) . . . . ?
N10 N11 C69 C70 -92.7(8) . . . . ?
C68 N11 C69 C70 87.4(9) . . . . ?
N11 C69 C70 C71 -105.4(8) . . . . ?
N11 C69 C70 C75 74.5(9) . . . . ?
C75 C70 C71 C72 2.6(13) . . . . ?
C69 C70 C71 C72 -177.4(8) . . . . ?
C70 C71 C72 C73 -0.2(18) . . . . ?
C71 C72 C73 C74 -6(3) . . . . ?
C72 C73 C74 C75 9(3) . . . . ?
C73 C74 C75 C70 -6(3) . . . . ?
C71 C70 C75 C74 0.6(17) . . . . ?
C69 C70 C75 C74 -179.4(12) . . . . ?
C84 C79 C80 C81 -20(4) . . . . ?
C78 C79 C80 C81 -162.7(17) . . . . ?
C79 C80 C81 C82 -2(2) . . . . ?
C80 C81 C82 C83 9(2) . . . . ?
C81 C82 C83 C84 3(2) . . . . ?
C82 C83 C84 C79 -16(2) . . . . ?
C80 C79 C84 C83 29(3) . . . . ?
C78 C79 C84 C83 176.7(15) . . . . ?
C85 C86 C87 C88 175.9(13) . . . . ?
C91 C86 C87 C88 0.0 . . . . ?
C86 C87 C88 C89 0.0 . . . . ?
C87 C88 C89 C90 0.0 . . . . ?
C88 C89 C90 C91 0.0 . . . . ?
C85 C86 C91 C90 -176.2(12) . . . . ?
C87 C86 C91 C90 0.0 . . . . ?
C89 C90 C91 C86 0.0 . . . . ?
C19 C20 O1 C22 -176.7(6) . . . . ?
C21 C20 O1 C22 4.4(9) . . . . ?
C26 C27 O2 C29 164.0(16) . . . . ?
C28 C27 O2 C29 -12(2) . . . . ?
C34 C35 O3 C37 174.3(6) . . . . ?
C36 C35 O3 C37 -6.7(8) . . . . ?
C43 C42 O4 C44 -4.8(10) . . . . ?
C41 C42 O4 C44 177.6(7) . . . . ?
C49 C50 O5 C52 166.7(9) . . . . ?
C51 C50 O5 C52 -13.6(13) . . . . ?
C56 C57 O6 C59 179.2(6) . . . . ?
C58 C57 O6 C59 -1.6(8) . . . . ?
